data_4323328
loop_
_publ_author_name
'F. Albert Cotton'
'Lee M. Daniels'
'Carlos A. Murillo'
'Xiaoping Wang'

_publ_section_title
;
 Cleavage of Formamidinate Ligands on a TaTa Double Bond: Formation of
 HxCNAryl (x= 0 and 1) and Arylimido-Bridged Complexes
;
_journal_name_full 'Inorganic Chemistry'
_journal_page_first 896
_journal_page_last 901
_journal_paper_doi 10.1021/ic9611507
_journal_volume 36
_journal_year 1997
_chemical_compound_source synthesis
_chemical_formula_moiety 'Ta2 N8 Cl2 C60 H60'
_chemical_formula_structural (DTolF)Cl2Ta(mu-NTol)(mu-HCNTol)Ta(DTolF)2
_chemical_formula_sum 'C60 H60 Cl2 N8 Ta2'
_chemical_formula_weight 1325.96
_space_group_IT_number 14
_symmetry_cell_setting monoclinic
_symmetry_space_group_name_Hall '-P 2yn'
_symmetry_space_group_name_H-M 'P 1 21/n 1'
_atom_sites_solution_hydrogens geom
_atom_sites_solution_primary direct
_atom_sites_solution_secondary difmap
_audit_creation_method SHELXL
_cell_angle_alpha 90.00
_cell_angle_beta 90.126(7)
_cell_angle_gamma 90.00
_cell_formula_units_Z 4
_cell_length_a 17.962(3)
_cell_length_b 15.539(4)
_cell_length_c 19.973(3)
_cell_measurement_reflns_used 25
_cell_measurement_temperature 168(2)
_cell_measurement_theta_max 19
_cell_measurement_theta_min 14
_cell_volume 5574.7(19)
_computing_cell_refinement 'CAD4 V5'
_computing_data_collection 'CAD4 V5'
_computing_data_reduction SDP
_computing_molecular_graphics 'XP (Siemens, 1990)'
_computing_publication_material 'XP (Siemens, 1990)'
_computing_structure_refinement 'SHELXL-93 (Sheldrick, 1993)'
_computing_structure_solution 'SHELXS-86 (Sheldrick, 1990)'
_diffrn_ambient_temperature 168(2)
_diffrn_measurement_device 'Nonius CAD4'
_diffrn_measurement_method 'omega scans'
_diffrn_radiation_monochromator graphite
_diffrn_radiation_source 'fine-focus sealed tube'
_diffrn_radiation_type MoK\a
_diffrn_radiation_wavelength 0.71073
_diffrn_reflns_av_R_equivalents 0.0275
_diffrn_reflns_av_sigmaI/netI 0.0635
_diffrn_reflns_limit_h_max 19
_diffrn_reflns_limit_h_min 0
_diffrn_reflns_limit_k_max 16
_diffrn_reflns_limit_k_min 0
_diffrn_reflns_limit_l_max 21
_diffrn_reflns_limit_l_min -21
_diffrn_reflns_number 7582
_diffrn_reflns_theta_max 22.47
_diffrn_reflns_theta_min 2.01
_diffrn_standards_decay_% 0.0
_diffrn_standards_interval_time 60
_diffrn_standards_number 3
_exptl_absorpt_coefficient_mu 4.064
_exptl_absorpt_correction_T_max 0.999
_exptl_absorpt_correction_T_min 0.857
_exptl_absorpt_correction_type empirical
_exptl_crystal_colour brown
_exptl_crystal_density_diffrn 1.580
_exptl_crystal_density_meas ?
_exptl_crystal_description prism
_exptl_crystal_F_000 2624
_exptl_crystal_size_max 0.30
_exptl_crystal_size_mid 0.22
_exptl_crystal_size_min 0.21
_refine_diff_density_max 0.795
_refine_diff_density_min -0.721
_refine_diff_density_rms 0.156
_refine_ls_extinction_method none
_refine_ls_goodness_of_fit_all 1.113
_refine_ls_goodness_of_fit_obs 1.057
_refine_ls_hydrogen_treatment noref
_refine_ls_matrix_type full
_refine_ls_number_parameters 663
_refine_ls_number_reflns 7264
_refine_ls_number_restraints 0
_refine_ls_restrained_S_all 1.126
_refine_ls_restrained_S_obs 1.057
_refine_ls_R_factor_all 0.0743
_refine_ls_R_factor_obs 0.0317
_refine_ls_shift/esd_max 0.073
_refine_ls_shift/esd_mean 0.001
_refine_ls_structure_factor_coef Fsqd
_refine_ls_weighting_details 'w=1/[\s^2^(Fo^2^)+(0.0221P)^2^+11.6397P] where P=(Fo^2^+2Fc^2^)/3'
_refine_ls_weighting_scheme calc
_refine_ls_wR_factor_all 0.0827
_refine_ls_wR_factor_obs 0.0641
_reflns_number_observed 5167
_reflns_number_total 7266
_reflns_observed_criterion >2sigma(I)
_cod_data_source_file ic9611507_3.cif
_cod_data_source_block cmpd_3
_cod_depositor_comments
;
The following automatic conversions were performed:

'_exptl_crystal_density_meas' value 'not measured' was changed to '?'
- the value is perceived as not measured.

Automatic conversion script
Id: cif_fix_values 3008 2015-01-20 13:52:24Z robertas 

The following automatic conversions were performed:

'_refine_ls_weighting_scheme' value 'calc
w=1/[\s^2^(Fo^2^)+(0.0221P)^2^+11.6397P] where P=(Fo^2^+2Fc^2^)/3'
was changed to 'calc'. New tag '_refine_ls_weighting_details' was
created. The value of the new tag was set to
'w=1/[\s^2^(Fo^2^)+(0.0221P)^2^+11.6397P] where P=(Fo^2^+2Fc^2^)/3'.

Automatic conversion script
Id: cif_fix_values 3143 2015-03-26 13:38:13Z robertas 
;
_cod_database_code 4323328

loop_
_symmetry_equiv_pos_as_xyz
'x, y, z'
'-x+1/2, y+1/2, -z+1/2'
'-x, -y, -z'
'x-1/2, -y-1/2, z-1/2'

loop_
_atom_site_aniso_label
_atom_site_aniso_U_11
_atom_site_aniso_U_22
_atom_site_aniso_U_33
_atom_site_aniso_U_23
_atom_site_aniso_U_13
_atom_site_aniso_U_12
Ta1 0.0230(2) 0.0294(2) 0.0258(2) 0.0016(2) 0.00262(14) 0.0014(2)
Ta2 0.0213(2) 0.0245(2) 0.0235(2) 0.0002(2) 0.00056(14) 0.0001(2)
Cl1 0.0377(13) 0.0465(13) 0.0366(13) 0.0081(10) -0.0049(10) 0.0057(10)
Cl2 0.0350(14) 0.0443(13) 0.052(2) 0.0060(11) 0.0109(11) -0.0046(11)
C1 0.031(6) 0.037(5) 0.039(6) -0.005(4) 0.007(5) -0.007(4)
N1 0.027(4) 0.027(4) 0.029(4) -0.002(3) 0.003(3) 0.005(3)
N2 0.025(4) 0.044(4) 0.024(4) -0.006(3) -0.001(3) 0.008(3)
C2 0.025(5) 0.026(4) 0.028(5) 0.003(4) 0.010(4) -0.004(4)
N3 0.027(4) 0.024(4) 0.025(4) 0.011(3) -0.007(3) -0.001(3)
C3 0.026(5) 0.022(4) 0.047(6) 0.006(4) 0.010(5) -0.005(4)
N4 0.023(4) 0.025(4) 0.033(4) 0.000(3) 0.001(3) 0.009(3)
N5 0.030(4) 0.028(4) 0.029(4) -0.008(3) 0.002(3) 0.011(3)
N6 0.030(4) 0.020(3) 0.029(4) -0.004(3) 0.004(3) -0.001(3)
N7 0.028(4) 0.027(4) 0.024(4) -0.003(3) -0.002(3) -0.005(3)
N8 0.027(4) 0.022(3) 0.026(4) -0.001(3) -0.005(3) -0.001(3)
C7 0.039(6) 0.024(5) 0.029(5) 0.003(4) -0.010(4) 0.003(4)
C11 0.017(4) 0.040(5) 0.022(4) -0.002(4) 0.004(4) 0.002(4)
C12 0.027(5) 0.040(5) 0.035(5) 0.000(4) 0.006(4) -0.001(4)
C13 0.029(5) 0.050(6) 0.047(6) 0.002(5) -0.003(5) 0.000(4)
C14 0.019(5) 0.063(6) 0.039(6) 0.006(5) -0.007(4) 0.004(4)
C15 0.042(6) 0.044(5) 0.038(6) -0.004(4) 0.006(5) 0.002(5)
C16 0.040(6) 0.034(5) 0.037(6) 0.001(4) -0.001(5) 0.001(4)
C17 0.037(7) 0.093(9) 0.095(9) 0.015(7) -0.030(6) 0.011(6)
C21 0.022(5) 0.053(6) 0.034(6) -0.015(5) 0.003(4) 0.007(4)
C22 0.030(6) 0.078(8) 0.049(7) -0.030(6) -0.003(5) 0.002(5)
C23 0.028(6) 0.100(9) 0.080(9) -0.054(8) -0.005(6) -0.006(6)
C24 0.044(8) 0.161(14) 0.055(9) -0.060(10) -0.015(6) 0.015(9)
C25 0.054(8) 0.153(13) 0.031(7) -0.005(8) -0.009(6) 0.027(8)
C26 0.059(7) 0.102(9) 0.032(6) -0.004(6) -0.008(5) 0.012(6)
C27 0.061(9) 0.239(18) 0.085(10) -0.097(12) -0.018(8) 0.038(11)
C31 0.024(5) 0.017(4) 0.035(5) 0.006(3) -0.002(4) -0.004(3)
C32 0.028(5) 0.034(5) 0.025(5) 0.009(4) -0.006(4) -0.002(4)
C33 0.035(6) 0.034(5) 0.035(5) 0.008(4) 0.005(4) 0.003(4)
C34 0.014(5) 0.031(5) 0.063(7) 0.005(4) 0.006(5) 0.001(4)
C35 0.032(6) 0.036(5) 0.049(6) 0.007(4) -0.008(5) -0.012(4)
C36 0.036(6) 0.023(4) 0.034(5) 0.013(4) 0.004(4) 0.000(4)
C37 0.028(6) 0.050(6) 0.095(9) 0.008(6) 0.013(6) -0.002(5)
C41 0.023(5) 0.028(4) 0.034(5) -0.005(4) -0.007(4) -0.002(4)
C42 0.031(6) 0.053(6) 0.030(5) -0.007(4) -0.009(4) -0.002(4)
C43 0.032(6) 0.076(7) 0.048(7) -0.021(5) 0.000(5) 0.009(5)
C44 0.037(6) 0.074(7) 0.053(7) -0.038(6) -0.023(5) 0.021(5)
C45 0.049(7) 0.072(7) 0.024(5) -0.011(5) -0.007(5) -0.001(5)
C46 0.040(6) 0.040(5) 0.029(5) -0.005(4) -0.013(5) 0.000(4)
C47 0.059(8) 0.165(13) 0.092(10) -0.048(10) -0.052(8) 0.035(9)
C51 0.023(5) 0.026(4) 0.047(6) 0.010(4) 0.002(4) 0.007(4)
C52 0.035(6) 0.040(5) 0.043(6) 0.002(4) -0.002(5) -0.005(4)
C53 0.031(6) 0.045(6) 0.073(7) 0.011(5) 0.010(5) -0.003(4)
C54 0.037(5) 0.048(6) 0.059(6) 0.008(5) -0.008(5) 0.021(5)
C55 0.046(6) 0.042(5) 0.044(5) -0.005(5) -0.012(5) 0.011(5)
C56 0.034(5) 0.035(5) 0.041(5) 0.012(4) 0.003(4) 0.000(4)
C57 0.040(6) 0.067(7) 0.118(10) -0.004(7) -0.018(6) 0.003(6)
C61 0.047(6) 0.019(4) 0.029(5) -0.005(4) 0.005(4) -0.003(4)
C62 0.034(5) 0.036(5) 0.045(6) -0.002(4) 0.006(5) -0.002(4)
C63 0.046(7) 0.051(6) 0.036(6) -0.015(5) 0.013(5) -0.006(5)
C64 0.061(7) 0.033(5) 0.042(6) -0.012(4) 0.001(5) -0.014(5)
C65 0.042(6) 0.036(5) 0.058(7) -0.013(5) -0.014(5) -0.004(4)
C66 0.048(6) 0.034(5) 0.037(6) -0.008(4) -0.005(5) -0.001(4)
C67 0.081(9) 0.066(7) 0.060(7) -0.031(6) -0.016(7) -0.003(6)
C71 0.027(5) 0.024(5) 0.035(5) 0.002(4) 0.022(4) -0.001(4)
C72 0.031(5) 0.039(5) 0.037(5) -0.004(4) 0.011(4) 0.000(4)
C73 0.050(6) 0.033(5) 0.052(6) -0.013(5) 0.029(5) -0.009(5)
C74 0.060(7) 0.021(5) 0.059(7) 0.001(5) 0.035(6) 0.000(5)
C75 0.059(7) 0.024(5) 0.044(6) 0.008(4) 0.013(5) 0.011(5)
C76 0.038(6) 0.044(6) 0.039(6) 0.013(4) 0.013(5) 0.003(4)
C77 0.087(9) 0.031(5) 0.081(8) 0.010(5) 0.043(7) 0.013(5)
C81 0.020(4) 0.032(5) 0.015(4) -0.006(3) 0.005(4) 0.001(4)
C82 0.029(5) 0.035(5) 0.031(5) 0.001(4) -0.002(4) 0.002(4)
C83 0.032(6) 0.062(6) 0.037(6) -0.011(5) -0.006(4) -0.002(5)
C84 0.042(6) 0.044(6) 0.047(6) -0.009(5) -0.006(5) -0.010(5)
C85 0.051(6) 0.032(5) 0.042(6) -0.007(4) 0.002(5) -0.004(4)
C86 0.034(6) 0.031(5) 0.032(5) 0.002(4) 0.004(4) 0.005(4)
C87 0.073(9) 0.062(7) 0.101(10) -0.030(7) -0.015(7) -0.028(6)

loop_
_atom_site_label
_atom_site_type_symbol
_atom_site_fract_x
_atom_site_fract_y
_atom_site_fract_z
_atom_site_U_iso_or_equiv
_atom_site_thermal_displace_type
_atom_site_occupancy
_atom_site_calc_flag
_atom_site_refinement_flags
_atom_site_disorder_group
Ta1 Ta 0.32108(2) 0.24969(2) 0.22972(2) 0.02607(10) Uani 1 d . .
Ta2 Ta 0.40049(2) 0.26476(2) 0.098114(15) 0.02307(10) Uani 1 d . .
Cl1 Cl 0.41047(12) 0.19014(14) 0.30768(11) 0.0403(5) Uani 1 d . .
Cl2 Cl 0.23006(13) 0.15349(14) 0.27507(12) 0.0437(6) Uani 1 d . .
C1 C 0.2511(5) 0.3882(5) 0.2687(4) 0.036(2) Uani 1 d . .
H1 H 0.2267(5) 0.4397(5) 0.2818(4) 0.021(20) Uiso 1 calc R .
N1 N 0.2328(4) 0.3422(4) 0.2157(3) 0.028(2) Uani 1 d . .
N2 N 0.3076(4) 0.3537(4) 0.3010(3) 0.031(2) Uani 1 d . .
C2 C 0.4099(4) 0.3849(5) 0.0087(4) 0.026(2) Uani 1 d . .
H2 H 0.4149(4) 0.4231(5) -0.0282(4) 0.032 Uiso 1 calc R .
N3 N 0.4651(4) 0.3656(4) 0.0487(3) 0.026(2) Uani 1 d . .
C3 C 0.4927(5) 0.1542(5) 0.0405(4) 0.031(2) Uani 1 d . .
H3 H 0.5279(5) 0.1191(5) 0.0180(4) 0.042(25) Uiso 1 calc R .
N4 N 0.3463(4) 0.3463(4) 0.0242(3) 0.027(2) Uani 1 d . .
N5 N 0.5066(4) 0.1944(4) 0.0974(3) 0.029(2) Uani 1 d . .
N6 N 0.4242(4) 0.1682(4) 0.0184(3) 0.026(2) Uani 1 d . .
N7 N 0.3574(3) 0.1603(4) 0.1579(3) 0.026(2) Uani 1 d . .
N8 N 0.3982(4) 0.3271(4) 0.1833(3) 0.025(2) Uani 1 d . .
C7 C 0.3002(5) 0.2111(5) 0.1279(4) 0.030(2) Uani 1 d . .
H7 H 0.2640(37) 0.1862(40) 0.1129(32) 0.007(20) Uiso 1 d . .
C11 C 0.1669(4) 0.3605(5) 0.1777(4) 0.026(2) Uani 1 d . .
C12 C 0.1195(4) 0.2933(5) 0.1626(4) 0.034(2) Uani 1 d . .
H12 H 0.1309(4) 0.2363(5) 0.1765(4) 0.041 Uiso 1 calc R .
C13 C 0.0556(5) 0.3105(6) 0.1270(4) 0.042(2) Uani 1 d . .
H13 H 0.0240(5) 0.2639(6) 0.1152(4) 0.051 Uiso 1 calc R .
C14 C 0.0353(5) 0.3922(6) 0.1079(4) 0.040(2) Uani 1 d . .
C15 C 0.0838(5) 0.4585(6) 0.1246(4) 0.041(2) Uani 1 d . .
H15 H 0.0716(5) 0.5156(6) 0.1117(4) 0.050 Uiso 1 calc R .
C16 C 0.1487(5) 0.4439(5) 0.1592(4) 0.037(2) Uani 1 d . .
H16 H 0.1808(5) 0.4904(5) 0.1704(4) 0.045 Uiso 1 calc R .
C17 C -0.0363(5) 0.4075(7) 0.0687(6) 0.075(4) Uani 1 d . .
H17A H -0.0327(17) 0.4621(24) 0.0444(30) 0.112 Uiso 1 calc R .
H17B H -0.0784(7) 0.4099(47) 0.0998(7) 0.112 Uiso 1 calc R .
H17C H -0.0438(22) 0.3603(26) 0.0368(26) 0.112 Uiso 1 calc R .
C21 C 0.3361(5) 0.3975(6) 0.3590(4) 0.036(2) Uani 1 d . .
C22 C 0.3485(5) 0.4842(7) 0.3602(5) 0.052(3) Uani 1 d . .
H22 H 0.3410(5) 0.5174(7) 0.3208(5) 0.063 Uiso 1 calc R .
C23 C 0.3719(5) 0.5238(8) 0.4183(6) 0.069(4) Uani 1 d . .
H23 H 0.3794(5) 0.5843(8) 0.4179(6) 0.083 Uiso 1 calc R .
C24 C 0.3844(7) 0.4807(11) 0.4754(7) 0.087(5) Uani 1 d . .
C25 C 0.3746(6) 0.3935(10) 0.4739(5) 0.079(4) Uani 1 d . .
H25 H 0.3843(6) 0.3615(10) 0.5135(5) 0.095 Uiso 1 calc R .
C26 C 0.3506(6) 0.3489(8) 0.4162(5) 0.064(3) Uani 1 d . .
H26 H 0.3445(6) 0.2882(8) 0.4163(5) 0.077 Uiso 1 calc R .
C27 C 0.4091(7) 0.5243(11) 0.5392(6) 0.128(7) Uani 1 d . .
H27A H 0.4502(44) 0.4918(42) 0.5592(31) 0.193 Uiso 1 calc R .
H27B H 0.3673(20) 0.5264(69) 0.5707(23) 0.193 Uiso 1 calc R .
H27C H 0.4256(61) 0.5830(27) 0.5292(11) 0.193 Uiso 1 calc R .
C31 C 0.5395(4) 0.3891(4) 0.0368(4) 0.025(2) Uani 1 d . .
C32 C 0.5703(4) 0.3841(5) -0.0270(4) 0.029(2) Uani 1 d . .
H32 H 0.5395(4) 0.3706(5) -0.0642(4) 0.035 Uiso 1 calc R .
C33 C 0.6452(5) 0.3986(5) -0.0363(4) 0.034(2) Uani 1 d . .
H33 H 0.6659(5) 0.3947(5) -0.0799(4) 0.041 Uiso 1 calc R .
C34 C 0.6909(4) 0.4190(5) 0.0180(5) 0.036(2) Uani 1 d . .
C35 C 0.6604(5) 0.4269(5) 0.0804(5) 0.039(2) Uani 1 d . .
H35 H 0.6907(5) 0.4427(5) 0.1174(5) 0.047 Uiso 1 calc R .
C36 C 0.5851(5) 0.4116(5) 0.0893(4) 0.031(2) Uani 1 d . .
H36 H 0.5644(5) 0.4167(5) 0.1328(4) 0.037 Uiso 1 calc R .
C37 C 0.7740(5) 0.4283(6) 0.0059(6) 0.058(3) Uani 1 d . .
H37A H 0.7824(5) 0.4504(37) -0.0394(12) 0.086 Uiso 1 calc R .
H37B H 0.7981(7) 0.3721(9) 0.0107(31) 0.086 Uiso 1 calc R .
H37C H 0.7952(8) 0.4685(31) 0.0386(19) 0.086 Uiso 1 calc R .
C41 C 0.2833(4) 0.3513(5) -0.0183(4) 0.028(2) Uani 1 d . .
C42 C 0.2141(5) 0.3373(5) 0.0081(4) 0.038(2) Uani 1 d . .
H42 H 0.2091(5) 0.3254(5) 0.0545(4) 0.046 Uiso 1 calc R .
C43 C 0.1513(5) 0.3403(6) -0.0322(5) 0.052(3) Uani 1 d . .
H43 H 0.1036(5) 0.3306(6) -0.0132(5) 0.063 Uiso 1 calc R .
C44 C 0.1575(5) 0.3574(6) -0.1005(5) 0.055(3) Uani 1 d . .
C45 C 0.2270(5) 0.3674(6) -0.1271(4) 0.048(3) Uani 1 d . .
H45 H 0.2320(5) 0.3772(6) -0.1738(4) 0.058 Uiso 1 calc R .
C46 C 0.2904(5) 0.3634(5) -0.0874(4) 0.036(2) Uani 1 d . .
H46 H 0.3383(5) 0.3689(5) -0.1071(4) 0.044 Uiso 1 calc R .
C47 C 0.0875(6) 0.3598(9) -0.1438(6) 0.105(5) Uani 1 d . .
H47A H 0.0488(19) 0.3930(52) -0.1209(22) 0.158 Uiso 1 calc R .
H47B H 0.0697(30) 0.3010(10) -0.1515(39) 0.158 Uiso 1 calc R .
H47C H 0.0990(14) 0.3870(54) -0.1868(19) 0.158 Uiso 1 calc R .
C51 C 0.5794(4) 0.2066(5) 0.1215(4) 0.032(2) Uani 1 d . .
C52 C 0.6422(5) 0.2028(5) 0.0817(4) 0.039(2) Uani 1 d . .
H52 H 0.6375(5) 0.1865(5) 0.0360(4) 0.047 Uiso 1 calc R .
C53 C 0.7110(5) 0.2222(6) 0.1071(5) 0.050(3) Uani 1 d . .
H53 H 0.7534(5) 0.2182(6) 0.0789(5) 0.060 Uiso 1 calc R .
C54 C 0.7202(5) 0.2474(6) 0.1730(5) 0.048(2) Uani 1 d . .
C55 C 0.6580(5) 0.2525(5) 0.2119(4) 0.044(2) Uani 1 d . .
H55 H 0.6624(5) 0.2728(5) 0.2566(4) 0.053 Uiso 1 calc R .
C56 C 0.5879(5) 0.2285(5) 0.1878(4) 0.037(2) Uani 1 d . .
H56 H 0.5463(5) 0.2274(5) 0.2170(4) 0.044 Uiso 1 calc R .
C57 C 0.7962(5) 0.2780(7) 0.1997(6) 0.075(3) Uani 1 d . .
H57A H 0.8362(5) 0.2499(35) 0.1745(24) 0.112 Uiso 1 calc R .
H57B H 0.8007(17) 0.2631(41) 0.2473(11) 0.112 Uiso 1 calc R .
H57C H 0.8002(17) 0.3405(9) 0.1945(33) 0.112 Uiso 1 calc R .
C61 C 0.3914(5) 0.1254(5) -0.0358(4) 0.032(2) Uani 1 d . .
C62 C 0.4251(5) 0.0617(5) -0.0732(4) 0.039(2) Uani 1 d . .
H62 H 0.4746(5) 0.0449(5) -0.0625(4) 0.046 Uiso 1 calc R .
C63 C 0.3889(5) 0.0217(6) -0.1255(4) 0.044(2) Uani 1 d . .
H63 H 0.4147(5) -0.0205(6) -0.1509(4) 0.053 Uiso 1 calc R .
C64 C 0.3160(6) 0.0412(5) -0.1421(5) 0.046(2) Uani 1 d . .
C65 C 0.2817(5) 0.1042(5) -0.1055(5) 0.045(3) Uani 1 d . .
H65 H 0.2323(5) 0.1208(5) -0.1167(5) 0.054 Uiso 1 calc R .
C66 C 0.3176(5) 0.1442(5) -0.0522(4) 0.040(2) Uani 1 d . .
H66 H 0.2912(5) 0.1853(5) -0.0262(4) 0.048 Uiso 1 calc R .
C67 C 0.2770(6) -0.0018(7) -0.1993(5) 0.069(3) Uani 1 d . .
H67A H 0.3082(18) 0.0015(40) -0.2394(10) 0.103 Uiso 1 calc R .
H67B H 0.2295(19) 0.0273(29) -0.2078(24) 0.103 Uiso 1 calc R .
H67C H 0.2677(36) -0.0622(14) -0.1881(15) 0.103 Uiso 1 calc R .
C71 C 0.3718(5) 0.0695(5) 0.1506(4) 0.029(2) Uani 1 d . .
C72 C 0.3345(5) 0.0228(5) 0.1033(4) 0.036(2) Uani 1 d . .
H72 H 0.2991(5) 0.0497(5) 0.0747(4) 0.043 Uiso 1 calc R .
C73 C 0.3490(5) -0.0651(5) 0.0976(5) 0.045(3) Uani 1 d . .
H73 H 0.3241(5) -0.0976(5) 0.0641(5) 0.054 Uiso 1 calc R .
C74 C 0.3987(6) -0.1054(5) 0.1397(5) 0.046(3) Uani 1 d . .
C75 C 0.4355(5) -0.0570(5) 0.1867(5) 0.042(2) Uani 1 d . .
H75 H 0.4705(5) -0.0837(5) 0.2157(5) 0.051 Uiso 1 calc R .
C76 C 0.4223(5) 0.0299(5) 0.1922(5) 0.041(2) Uani 1 d . .
H76 H 0.4483(5) 0.0627(5) 0.2250(5) 0.049 Uiso 1 calc R .
C77 C 0.4117(6) -0.2003(5) 0.1340(5) 0.066(3) Uani 1 d . .
H77A H 0.4126(38) -0.2259(9) 0.1789(6) 0.099 Uiso 1 calc R .
H77B H 0.4594(18) -0.2107(5) 0.1118(31) 0.099 Uiso 1 calc R .
H77C H 0.3715(20) -0.2264(8) 0.1077(28) 0.099 Uiso 1 calc R .
C81 C 0.4347(4) 0.4015(5) 0.2085(4) 0.022(2) Uani 1 d . .
C82 C 0.4866(4) 0.3956(5) 0.2589(4) 0.032(2) Uani 1 d . .
H82 H 0.4960(4) 0.3421(5) 0.2802(4) 0.038 Uiso 1 calc R .
C83 C 0.5249(5) 0.4690(6) 0.2784(4) 0.044(2) Uani 1 d . .
H83 H 0.5626(5) 0.4637(6) 0.3116(4) 0.052 Uiso 1 calc R .
C84 C 0.5109(5) 0.5497(6) 0.2517(5) 0.044(2) Uani 1 d . .
C85 C 0.4545(5) 0.5530(5) 0.2042(4) 0.042(2) Uani 1 d . .
H85 H 0.4407(5) 0.6074(5) 0.1864(4) 0.050 Uiso 1 calc R .
C86 C 0.4179(5) 0.4811(5) 0.1819(4) 0.032(2) Uani 1 d . .
H86 H 0.3808(5) 0.4860(5) 0.1481(4) 0.039 Uiso 1 calc R .
C87 C 0.5526(6) 0.6282(6) 0.2731(6) 0.079(4) Uani 1 d . .
H87A H 0.5538(37) 0.6311(27) 0.3221(6) 0.118 Uiso 1 calc R .
H87B H 0.5278(25) 0.6795(7) 0.2554(33) 0.118 Uiso 1 calc R .
H87C H 0.6036(14) 0.6255(24) 0.2560(33) 0.118 Uiso 1 calc R .

loop_
_atom_type_symbol
_atom_type_description
_atom_type_scat_dispersion_real
_atom_type_scat_dispersion_imag
_atom_type_scat_source
C C 0.0033 0.0016 'International Tables Vol C Tables 4.2.6.8 and 6.1.1.4'
H H 0.0000 0.0000 'International Tables Vol C Tables 4.2.6.8 and 6.1.1.4'
N N 0.0061 0.0033 'International Tables Vol C Tables 4.2.6.8 and 6.1.1.4'
Cl Cl 0.1484 0.1585 'International Tables Vol C Tables 4.2.6.8 and 6.1.1.4'
Ta Ta -0.7052 6.5227 'International Tables Vol C Tables 4.2.6.8 and 6.1.1.4'
H H 0.0000 0.0000 'International Tables Vol C Tables 4.2.6.8 and 6.1.1.4'

loop_
_geom_angle_atom_site_label_1
_geom_angle_atom_site_label_2
_geom_angle_atom_site_label_3
_geom_angle
_geom_angle_site_symmetry_1
_geom_angle_site_symmetry_3
_geom_angle_publ_flag
N8 Ta1 N7 82.4(2) . . y
N8 Ta1 C7 81.6(3) . . y
N7 Ta1 C7 39.2(3) . . y
N8 Ta1 N1 92.7(2) . . y
N7 Ta1 N1 125.5(2) . . y
C7 Ta1 N1 86.4(3) . . y
N8 Ta1 N2 86.4(2) . . y
N7 Ta1 N2 167.5(3) . . y
C7 Ta1 N2 144.0(3) . . y
N1 Ta1 N2 60.3(2) . . y
N8 Ta1 Cl2 175.2(2) . . y
N7 Ta1 Cl2 93.4(2) . . y
C7 Ta1 Cl2 93.8(2) . . y
N1 Ta1 Cl2 87.9(2) . . y
N2 Ta1 Cl2 98.0(2) . . y
N8 Ta1 Cl1 93.8(2) . . y
N7 Ta1 Cl1 88.9(2) . . y
C7 Ta1 Cl1 128.0(2) . . y
N1 Ta1 Cl1 145.6(2) . . y
N2 Ta1 Cl1 86.4(2) . . y
Cl2 Ta1 Cl1 88.31(8) . . y
N8 Ta1 Ta2 40.4(2) . . y
N7 Ta1 Ta2 46.0(2) . . y
C7 Ta1 Ta2 43.7(3) . . y
N1 Ta1 Ta2 100.7(2) . . y
N2 Ta1 Ta2 124.8(2) . . y
Cl2 Ta1 Ta2 134.90(6) . . y
Cl1 Ta1 Ta2 106.11(6) . . y
N8 Ta2 C7 85.9(3) . . y
N8 Ta2 N7 83.3(2) . . y
C7 Ta2 N7 39.3(3) . . y
N8 Ta2 N4 107.0(2) . . y
C7 Ta2 N4 92.4(3) . . y
N7 Ta2 N4 130.7(2) . . y
N8 Ta2 N3 92.9(2) . . y
C7 Ta2 N3 151.6(3) . . y
N7 Ta2 N3 168.4(2) . . y
N4 Ta2 N3 60.9(2) . . y
N8 Ta2 N5 105.8(2) . . y
C7 Ta2 N5 123.8(3) . . y
N7 Ta2 N5 86.7(2) . . y
N4 Ta2 N5 132.3(2) . . y
N3 Ta2 N5 83.8(2) . . y
N8 Ta2 N6 163.2(2) . . y
C7 Ta2 N6 95.9(3) . . y
N7 Ta2 N6 87.6(2) . . y
N4 Ta2 N6 89.6(2) . . y
N3 Ta2 N6 93.3(2) . . y
N5 Ta2 N6 59.5(2) . . y
N8 Ta2 Ta1 42.8(2) . . y
C7 Ta2 Ta1 45.8(2) . . y
N7 Ta2 Ta1 44.4(2) . . y
N4 Ta2 Ta1 115.3(2) . . y
N3 Ta2 Ta1 134.8(2) . . y
N5 Ta2 Ta1 112.4(2) . . y
N6 Ta2 Ta1 131.6(2) . . y
N2 C1 N1 111.4(8) . . ?
C1 N1 C11 121.5(7) . . ?
C1 N1 Ta1 94.3(5) . . ?
C11 N1 Ta1 143.7(5) . . ?
C1 N2 C21 118.4(7) . . ?
C1 N2 Ta1 93.9(5) . . ?
C21 N2 Ta1 147.4(5) . . ?
N3 C2 N4 114.0(7) . . ?
C2 N3 C31 123.9(7) . . ?
C2 N3 Ta2 92.2(5) . . ?
C31 N3 Ta2 140.2(5) . . ?
N5 C3 N6 112.6(8) . . ?
C2 N4 C41 121.6(7) . . ?
C2 N4 Ta2 92.1(5) . . ?
C41 N4 Ta2 142.7(5) . . ?
C3 N5 C51 122.2(7) . . ?
C3 N5 Ta2 94.5(5) . . ?
C51 N5 Ta2 137.5(5) . . ?
C3 N6 C61 124.7(7) . . ?
C3 N6 Ta2 92.9(5) . . ?
C61 N6 Ta2 142.3(6) . . ?
C7 N7 C71 129.0(7) . . y
C7 N7 Ta1 72.3(4) . . ?
C71 N7 Ta1 140.5(5) . . ?
C7 N7 Ta2 67.1(4) . . ?
C71 N7 Ta2 127.9(5) . . ?
Ta1 N7 Ta2 89.6(2) . . ?
C81 N8 Ta2 134.4(5) . . ?
C81 N8 Ta1 128.8(5) . . ?
Ta2 N8 Ta1 96.8(3) . . ?
H7 C7 N7 117.7(47) . . y
H7 C7 Ta2 141.1(49) . . ?
N7 C7 Ta2 73.6(5) . . ?
H7 C7 Ta1 128.3(49) . . ?
N7 C7 Ta1 68.5(4) . . ?
Ta2 C7 Ta1 90.6(4) . . ?
C12 C11 C16 120.4(8) . . ?
C12 C11 N1 118.2(7) . . ?
C16 C11 N1 121.3(7) . . ?
C13 C12 C11 118.6(8) . . ?
C14 C13 C12 123.0(8) . . ?
C13 C14 C15 116.9(8) . . ?
C13 C14 C17 120.6(9) . . ?
C15 C14 C17 122.5(9) . . ?
C16 C15 C14 122.0(8) . . ?
C15 C16 C11 119.1(8) . . ?
C22 C21 C26 119.4(9) . . ?
C22 C21 N2 122.7(8) . . ?
C26 C21 N2 118.0(8) . . ?
C21 C22 C23 120.3(11) . . ?
C24 C23 C22 122.9(12) . . ?
C23 C24 C25 117.1(11) . . ?
C23 C24 C27 122.9(15) . . ?
C25 C24 C27 120.0(15) . . ?
C24 C25 C26 122.9(12) . . ?
C21 C26 C25 117.3(11) . . ?
C36 C31 C32 118.4(7) . . ?
C36 C31 N3 120.1(7) . . ?
C32 C31 N3 121.3(7) . . ?
C33 C32 C31 120.3(8) . . ?
C32 C33 C34 120.4(8) . . ?
C35 C34 C33 119.4(8) . . ?
C35 C34 C37 122.2(9) . . ?
C33 C34 C37 118.3(9) . . ?
C34 C35 C36 119.7(8) . . ?
C31 C36 C35 121.7(8) . . ?
C42 C41 C46 119.1(8) . . ?
C42 C41 N4 119.1(7) . . ?
C46 C41 N4 121.6(7) . . ?
C41 C42 C43 120.7(8) . . ?
C42 C43 C44 120.6(9) . . ?
C45 C44 C43 118.4(9) . . ?
C45 C44 C47 122.0(10) . . ?
C43 C44 C47 119.5(10) . . ?
C44 C45 C46 121.5(9) . . ?
C45 C46 C41 119.5(9) . . ?
C56 C51 C52 118.4(8) . . ?
C56 C51 N5 117.7(7) . . ?
C52 C51 N5 123.8(8) . . ?
C53 C52 C51 120.9(9) . . ?
C52 C53 C54 121.4(9) . . ?
C55 C54 C53 117.6(8) . . ?
C55 C54 C57 120.7(9) . . ?
C53 C54 C57 121.4(9) . . ?
C54 C55 C56 121.8(8) . . ?
C51 C56 C55 119.8(8) . . ?
C62 C61 C66 116.1(8) . . ?
C62 C61 N6 125.1(8) . . ?
C66 C61 N6 118.7(7) . . ?
C63 C62 C61 121.8(9) . . ?
C62 C63 C64 121.8(8) . . ?
C65 C64 C63 117.1(8) . . ?
C65 C64 C67 121.1(9) . . ?
C63 C64 C67 121.7(9) . . ?
C64 C65 C66 121.3(9) . . ?
C65 C66 C61 121.6(8) . . ?
C72 C71 C76 120.2(8) . . ?
C72 C71 N7 120.1(8) . . ?
C76 C71 N7 119.7(8) . . ?
C71 C72 C73 119.0(9) . . ?
C74 C73 C72 121.1(9) . . ?
C75 C74 C73 118.7(8) . . ?
C75 C74 C77 121.1(10) . . ?
C73 C74 C77 120.2(10) . . ?
C74 C75 C76 120.7(9) . . ?
C75 C76 C71 120.3(9) . . ?
C82 C81 C86 119.3(7) . . ?
C82 C81 N8 121.2(7) . . ?
C86 C81 N8 119.5(7) . . ?
C81 C82 C83 119.1(8) . . ?
C84 C83 C82 123.1(8) . . ?
C83 C84 C85 115.5(8) . . ?
C83 C84 C87 122.5(9) . . ?
C85 C84 C87 122.0(9) . . ?
C86 C85 C84 122.7(8) . . ?
C85 C86 C81 120.1(8) . . ?

loop_
_geom_bond_atom_site_label_1
_geom_bond_atom_site_label_2
_geom_bond_distance
_geom_bond_site_symmetry_2
_geom_bond_publ_flag
Ta1 N8 2.056(6) . y
Ta1 N7 2.101(6) . y
Ta1 C7 2.152(8) . y
Ta1 N1 2.159(6) . y
Ta1 N2 2.169(6) . y
Ta1 Cl2 2.395(2) . y
Ta1 Cl1 2.418(2) . y
Ta1 Ta2 3.0025(6) . y
Ta2 N8 1.959(6) . y
Ta2 C7 2.073(9) . y
Ta2 N7 2.159(6) . y
Ta2 N4 2.175(6) . y
Ta2 N3 2.186(6) . y
Ta2 N5 2.197(6) . y
Ta2 N6 2.230(6) . y
C1 N2 1.315(10) . ?
C1 N1 1.317(10) . ?
N1 C11 1.434(9) . ?
N2 C21 1.437(10) . ?
C2 N3 1.306(10) . ?
C2 N4 1.328(9) . ?
N3 C31 1.407(10) . ?
C3 N5 1.319(10) . ?
C3 N6 1.323(10) . ?
N4 C41 1.415(9) . ?
N5 C51 1.407(10) . ?
N6 C61 1.400(10) . ?
N7 C7 1.43(1) . y
N7 C71 1.443(10) . ?
N8 C81 1.421(9) . ?
C7 H7 0.81(6) . y
C11 C12 1.380(11) . ?
C11 C16 1.385(11) . ?
C12 C13 1.376(11) . ?
C13 C14 1.375(12) . ?
C14 C15 1.388(12) . ?
C14 C17 1.522(11) . ?
C15 C16 1.374(12) . ?
C21 C22 1.365(12) . ?
C21 C26 1.393(13) . ?
C22 C23 1.378(13) . ?
C23 C24 1.34(2) . ?
C24 C25 1.37(2) . ?
C24 C27 1.509(15) . ?
C25 C26 1.413(15) . ?
C31 C36 1.374(11) . ?
C31 C32 1.391(11) . ?
C32 C33 1.378(11) . ?
C33 C34 1.396(11) . ?
C34 C35 1.367(12) . ?
C34 C37 1.520(11) . ?
C35 C36 1.386(11) . ?
C41 C42 1.368(11) . ?
C41 C46 1.400(11) . ?
C42 C43 1.385(12) . ?
C43 C44 1.394(13) . ?
C44 C45 1.367(13) . ?
C44 C47 1.525(12) . ?
C45 C46 1.387(11) . ?
C51 C56 1.375(11) . ?
C51 C52 1.383(11) . ?
C52 C53 1.369(12) . ?
C53 C54 1.382(13) . ?
C54 C55 1.365(12) . ?
C54 C57 1.541(12) . ?
C55 C56 1.396(11) . ?
C61 C62 1.380(11) . ?
C61 C66 1.397(12) . ?
C62 C63 1.377(12) . ?
C63 C64 1.384(13) . ?
C64 C65 1.369(12) . ?
C64 C67 1.497(12) . ?
C65 C66 1.390(11) . ?
C71 C72 1.366(11) . ?
C71 C76 1.375(11) . ?
C72 C73 1.394(11) . ?
C73 C74 1.377(13) . ?
C74 C75 1.372(13) . ?
C74 C77 1.497(11) . ?
C75 C76 1.375(11) . ?
C81 C82 1.373(10) . ?
C81 C86 1.380(10) . ?
C82 C83 1.388(11) . ?
C83 C84 1.385(12) . ?
C84 C85 1.387(12) . ?
C84 C87 1.495(12) . ?
C85 C86 1.371(11) . ?

loop_
_geom_torsion_atom_site_label_1
_geom_torsion_atom_site_label_2
_geom_torsion_atom_site_label_3
_geom_torsion_atom_site_label_4
_geom_torsion
_geom_torsion_site_symmetry_1
_geom_torsion_site_symmetry_2
_geom_torsion_site_symmetry_3
_geom_torsion_site_symmetry_4
_geom_torsion_publ_flag
H7 C7 N7 C71 18.6(57) . . . . ?
N8 Ta1 C7 Ta2 16.3(2) . . . . ?
N8 Ta1 N7 Ta2 -19.9(2) . . . . ?
